data_7009547
loop_
_publ_author_name
'He Cheng'
'Duan Chun-ying'
'Fang Chen-jie'
'Meng Qing-jin'

_publ_section_title
;
 Self-assembled dinuclear molecular box [Ag2L2]2+ and triple helicates
 [Co2L3]4+,
 [Ni2L3]4+{L&#x00A0;=&#x00A0;bis[4-(2-pyridylmethyleneamino)phenyl]
 ether}
;
_journal_issue 14
_journal_name_full 'J. Chem. Soc., Dalton Trans.'
_journal_page_first 2419
_journal_page_last 2424
_journal_paper_doi 10.1039/b001820l
_journal_year 2000
_chemical_formula_sum 'C74.5 H59 B4 F16 N13 Ni2 O3.5'
_chemical_formula_weight 1657.01
_chemical_name_systematic
; 
 ? 
;
_space_group_IT_number 9
_symmetry_cell_setting monoclinic
_symmetry_space_group_name_Hall 'C -2yc'
_symmetry_space_group_name_H-M 'C 1 c 1'
_atom_sites_solution_hydrogens geom
_atom_sites_solution_primary direct
_atom_sites_solution_secondary difmap
_audit_creation_method SHELXL-97
_cell_angle_alpha 90.00
_cell_angle_beta 112.71(4)
_cell_angle_gamma 90.00
_cell_formula_units_Z 4
_cell_length_a 22.723(8)
_cell_length_b 18.472(6)
_cell_length_c 20.184(9)
_cell_measurement_reflns_used 37
_cell_measurement_temperature 293(2)
_cell_measurement_theta_max 10.89
_cell_measurement_theta_min 4.50
_cell_volume 7815(6)
_computing_cell_refinement 'Siemens XSCANS'
_computing_data_collection 'Siemens XSCANS'
_computing_data_reduction 'Siemens SHELXTL'
_computing_molecular_graphics 'Siemens SHELXTL'
_computing_publication_material 'Siemens SHELXTL'
_computing_structure_refinement 'Siemens SHELXTL'
_computing_structure_solution 'Siemens SHELXTL'
_diffrn_ambient_temperature 293(2)
_diffrn_measured_fraction_theta_full 0.979
_diffrn_measured_fraction_theta_max 0.979
_diffrn_measurement_device 'Siemens P4'
_diffrn_measurement_method '2\q/\w scans'
_diffrn_radiation_monochromator graphite
_diffrn_radiation_source 'fine-focus sealed tube'
_diffrn_radiation_type MoK\a
_diffrn_radiation_wavelength 0.71073
_diffrn_reflns_av_R_equivalents 0.0920
_diffrn_reflns_av_sigmaI/netI 0.1597
_diffrn_reflns_limit_h_max 26
_diffrn_reflns_limit_h_min 0
_diffrn_reflns_limit_k_max 20
_diffrn_reflns_limit_k_min -1
_diffrn_reflns_limit_l_max 22
_diffrn_reflns_limit_l_min -22
_diffrn_reflns_number 7408
_diffrn_reflns_theta_full 25.04
_diffrn_reflns_theta_max 25.04
_diffrn_reflns_theta_min 1.94
_diffrn_standards_decay_% 5.09
_diffrn_standards_interval_count 97
_diffrn_standards_number 3
_exptl_absorpt_coefficient_mu 0.576
_exptl_crystal_colour 'orange                 '
_exptl_crystal_density_diffrn 1.408
_exptl_crystal_density_method 'not measured'
_exptl_crystal_description 'plate                 '
_exptl_crystal_F_000 3380
_exptl_crystal_size_max 0.60
_exptl_crystal_size_mid 0.30
_exptl_crystal_size_min 0.15
_refine_diff_density_max 0.317
_refine_diff_density_min -0.356
_refine_diff_density_rms 0.069
_refine_ls_abs_structure_details 'Flack H D (1983), Acta Cryst. A39, 876-881'
_refine_ls_abs_structure_Flack 0.03(3)
_refine_ls_extinction_method none
_refine_ls_goodness_of_fit_ref 0.993
_refine_ls_hydrogen_treatment mixed
_refine_ls_matrix_type full
_refine_ls_number_parameters 1197
_refine_ls_number_reflns 6952
_refine_ls_number_restraints 183
_refine_ls_restrained_S_all 0.987
_refine_ls_R_factor_all 0.1892
_refine_ls_R_factor_gt 0.0745
_refine_ls_shift/su_max 0.003
_refine_ls_shift/su_mean 0.001
_refine_ls_structure_factor_coef Fsqd
_refine_ls_weighting_details 'calc w=1/[\s^2^(Fo^2^)+(0.0603P)^2^+0.0000P] where P=(Fo^2^+2Fc^2^)/3'
_refine_ls_weighting_scheme calc
_refine_ls_wR_factor_gt 0.1426
_refine_ls_wR_factor_ref 0.1820
_reflns_number_gt 2816
_reflns_number_total 6952
_reflns_threshold_expression >2sigma(I)
_cod_data_source_file b001820l.txt
_cod_data_source_block Ni1
_cod_depositor_comments
;
The following automatic conversions were performed:
'_symmetry_cell_setting' value 'Monoclinic' changed to 'monoclinic'
according to '/home/saulius/struct/CIF-dictionaries/cif_core.dic'
dictionary named 'cif_core.dic' version 2.4.1 from 2010-06-29.

Automatic conversion script
Id: cif_fix_enum 1527 2010-12-29 10:47:43Z saulius 
;
_cod_original_cell_volume 7815(5)
_cod_original_sg_symbol_H-M 'Cc   '
_cod_original_formula_sum 'C74.50 H59 B4 F16 N13 Ni2 O3.50'
_cod_database_code 7009547

loop_
_symmetry_equiv_pos_as_xyz
'x, y, z'
'x, -y, z+1/2'
'x+1/2, y+1/2, z'
'x+1/2, -y+1/2, z+1/2'

loop_
_atom_site_label
_atom_site_type_symbol
_atom_site_fract_x
_atom_site_fract_y
_atom_site_fract_z
_atom_site_U_iso_or_equiv
_atom_site_adp_type
_atom_site_occupancy
_atom_site_symmetry_multiplicity
_atom_site_calc_flag
_atom_site_refinement_flags
_atom_site_disorder_assembly
_atom_site_disorder_group
Ni1 Ni 0.07680(6) 1.19105(7) 0.26320(7) 0.0736(4) Uani 1 1 d . . .
Ni2 Ni 0.45851(6) 0.82377(8) 0.65148(7) 0.0784(5) Uani 1 1 d . . .
N1 N -0.0110(4) 1.2056(4) 0.2730(4) 0.071(3) Uani 1 1 d . . .
N2 N 0.1043(4) 1.2009(4) 0.3754(4) 0.063(2) Uani 1 1 d . . .
N3 N 0.4873(3) 0.9318(4) 0.6309(4) 0.062(2) Uani 1 1 d . . .
N4 N 0.5519(4) 0.8035(6) 0.6516(5) 0.090(3) Uani 1 1 d . . .
N5 N 0.0349(4) 1.1811(5) 0.1489(4) 0.085(3) Uani 1 1 d . . .
N6 N 0.0569(4) 1.0760(4) 0.2463(4) 0.077(3) Uani 1 1 d . . .
N7 N 0.3704(4) 0.8552(4) 0.6633(4) 0.062(3) Uani 1 1 d . . .
N8 N 0.4914(4) 0.8474(5) 0.7631(4) 0.068(3) Uani 1 1 d . . .
N9 N 0.1075(4) 1.3002(5) 0.2622(4) 0.069(3) Uani 1 1 d . . .
N10 N 0.1697(4) 1.1788(5) 0.2616(4) 0.061(2) Uani 1 1 d . . .
N11 N 0.4048(4) 0.7851(4) 0.5439(4) 0.069(3) Uani 1 1 d . . .
N12 N 0.4408(4) 0.7123(5) 0.6686(4) 0.073(3) Uani 1 1 d . . .
C1 C -0.0708(6) 1.2032(7) 0.2194(6) 0.098(4) Uani 1 1 d . . .
H1A H -0.0750 1.1992 0.1719 0.118 Uiso 1 1 calc R . .
C2 C -0.1242(6) 1.2066(7) 0.2346(7) 0.100(4) Uani 1 1 d . . .
H2A H -0.1638 1.2039 0.1967 0.120 Uiso 1 1 calc R . .
C3 C -0.1228(6) 1.2134(6) 0.2986(7) 0.105(4) Uani 1 1 d . . .
H3A H -0.1599 1.2176 0.3075 0.126 Uiso 1 1 calc R . .
C4 C -0.0601(6) 1.2141(6) 0.3562(6) 0.094(4) Uani 1 1 d . . .
H4A H -0.0550 1.2154 0.4041 0.113 Uiso 1 1 calc R . .
C5 C -0.0094(5) 1.2127(6) 0.3367(6) 0.073(3) Uani 1 1 d . . .
C6 C 0.0580(5) 1.2116(5) 0.3946(5) 0.070(3) Uani 1 1 d . . .
H6A H 0.0650 1.2186 0.4427 0.084 Uiso 1 1 calc R . .
C7 C 0.1657(5) 1.1987(5) 0.4333(4) 0.070(3) Uani 1 1 d . . .
C8 C 0.2118(6) 1.2524(6) 0.4403(6) 0.100(5) Uani 1 1 d . . .
H8A H 0.2021 1.2909 0.4082 0.120 Uiso 1 1 calc R . .
C9 C 0.2715(7) 1.2477(6) 0.4947(6) 0.116(6) Uani 1 1 d . . .
H9A H 0.2994 1.2867 0.5033 0.139 Uiso 1 1 calc R . .
C10 C 0.2895(5) 1.1899(6) 0.5342(5) 0.080(4) Uani 1 1 d . . .
C11 C 0.2449(6) 1.1348(7) 0.5296(8) 0.132(6) Uani 1 1 d . . .
H11A H 0.2563 1.0959 0.5613 0.159 Uiso 1 1 calc R . .
C12 C 0.1835(6) 1.1399(6) 0.4763(7) 0.122(6) Uani 1 1 d . . .
H12A H 0.1546 1.1024 0.4704 0.147 Uiso 1 1 calc R . .
C13 C 0.3827(5) 1.1260(6) 0.5984(6) 0.083(4) Uani 1 1 d . . .
C14 C 0.3989(5) 1.0894(5) 0.6599(6) 0.078(4) Uani 1 1 d . . .
H14A H 0.3871 1.1070 0.6962 0.094 Uiso 1 1 calc R . .
C15 C 0.4342(5) 1.0239(6) 0.6705(5) 0.071(3) Uani 1 1 d . . .
H15A H 0.4460 0.9993 0.7139 0.085 Uiso 1 1 calc R . .
C16 C 0.4503(5) 0.9977(5) 0.6177(5) 0.060(3) Uani 1 1 d . . .
C17 C 0.4334(6) 1.0360(6) 0.5547(6) 0.091(4) Uani 1 1 d . . .
H17A H 0.4465 1.0193 0.5190 0.109 Uiso 1 1 calc R . .
C18 C 0.3981(6) 1.0978(7) 0.5429(6) 0.101(5) Uani 1 1 d . . .
H18A H 0.3845 1.1210 0.4986 0.121 Uiso 1 1 calc R . .
C19 C 0.5391(5) 0.9331(6) 0.6227(5) 0.079(4) Uani 1 1 d . . .
H19A H 0.5525 0.9760 0.6088 0.094 Uiso 1 1 calc R . .
C20 C 0.5800(6) 0.8667(7) 0.6347(6) 0.092(4) Uani 1 1 d . . .
C21 C 0.6360(6) 0.8627(11) 0.6286(8) 0.143(7) Uani 1 1 d . . .
H21A H 0.6547 0.9039 0.6185 0.172 Uiso 1 1 calc R . .
C22 C 0.6675(6) 0.7933(11) 0.6378(9) 0.164(8) Uani 1 1 d . . .
H22A H 0.7056 0.7874 0.6312 0.197 Uiso 1 1 calc R . .
C23 C 0.6382(8) 0.7363(10) 0.6568(8) 0.155(7) Uani 1 1 d . . .
H23A H 0.6590 0.6919 0.6674 0.186 Uiso 1 1 calc R . .
C24 C 0.5834(5) 0.7423(8) 0.6603(6) 0.102(5) Uani 1 1 d . . .
H24A H 0.5648 0.7007 0.6696 0.123 Uiso 1 1 calc R . .
C25 C 0.0265(5) 1.2352(7) 0.1026(5) 0.094(4) Uani 1 1 d . . .
H25A H 0.0359 1.2821 0.1203 0.113 Uiso 1 1 calc R . .
C26 C 0.0047(8) 1.2247(9) 0.0298(7) 0.146(7) Uani 1 1 d . . .
H26A H 0.0006 1.2625 -0.0022 0.175 Uiso 1 1 calc R . .
C27 C -0.0113(9) 1.1517(11) 0.0065(8) 0.191(10) Uani 1 1 d . . .
H27A H -0.0268 1.1408 -0.0423 0.230 Uiso 1 1 calc R . .
C28 C -0.0043(8) 1.0986(7) 0.0543(6) 0.141(7) Uani 1 1 d . . .
H28A H -0.0162 1.0515 0.0386 0.169 Uiso 1 1 calc R . .
C29 C 0.0198(7) 1.1136(6) 0.1247(6) 0.106(5) Uani 1 1 d . . .
C30 C 0.0335(5) 1.0610(6) 0.1775(5) 0.079(4) Uani 1 1 d . . .
H30A H 0.0257 1.0128 0.1635 0.095 Uiso 1 1 calc R . .
C31 C 0.0719(4) 1.0152(6) 0.2960(5) 0.064(3) Uani 1 1 d . . .
C32 C 0.0573(5) 1.0218(5) 0.3561(5) 0.073(4) Uani 1 1 d . . .
H32A H 0.0372 1.0632 0.3632 0.088 Uiso 1 1 calc R . .
C33 C 0.0733(5) 0.9653(6) 0.4062(5) 0.072(3) Uani 1 1 d . . .
H33A H 0.0612 0.9673 0.4453 0.087 Uiso 1 1 calc R . .
C34 C 0.1079(5) 0.9051(6) 0.3972(5) 0.067(3) Uani 1 1 d . . .
C35 C 0.1206(5) 0.8987(6) 0.3387(6) 0.077(4) Uani 1 1 d . . .
H35A H 0.1403 0.8570 0.3314 0.092 Uiso 1 1 calc R . .
C36 C 0.1044(4) 0.9558(6) 0.2863(5) 0.063(3) Uani 1 1 d . . .
H36A H 0.1156 0.9528 0.2467 0.076 Uiso 1 1 calc R . .
C37 C 0.1869(5) 0.8548(6) 0.5040(5) 0.079(4) Uani 1 1 d . . .
C38 C 0.2055(5) 0.7988(5) 0.5495(5) 0.071(3) Uani 1 1 d . . .
H38A H 0.1772 0.7608 0.5448 0.085 Uiso 1 1 calc R . .
C39 C 0.2647(5) 0.7962(6) 0.6021(5) 0.076(4) Uani 1 1 d . . .
H39A H 0.2772 0.7566 0.6329 0.091 Uiso 1 1 calc R . .
C40 C 0.3079(4) 0.8554(6) 0.6098(5) 0.066(3) Uani 1 1 d . . .
C41 C 0.2880(5) 0.9115(6) 0.5618(5) 0.078(4) Uani 1 1 d . . .
H41A H 0.3158 0.9496 0.5652 0.093 Uiso 1 1 calc R . .
C42 C 0.2280(5) 0.9127(6) 0.5088(6) 0.079(4) Uani 1 1 d . . .
H42A H 0.2148 0.9511 0.4767 0.095 Uiso 1 1 calc R . .
C43 C 0.3782(5) 0.8631(6) 0.7262(6) 0.074(3) Uani 1 1 d . . .
H43A H 0.3425 0.8682 0.7377 0.089 Uiso 1 1 calc R . .
C44 C 0.4439(5) 0.8650(5) 0.7864(5) 0.066(3) Uani 1 1 d . . .
C45 C 0.4542(6) 0.8811(7) 0.8553(6) 0.098(4) Uani 1 1 d . . .
H45A H 0.4205 0.8929 0.8686 0.118 Uiso 1 1 calc R . .
C46 C 0.5147(6) 0.8797(8) 0.9041(7) 0.113(5) Uani 1 1 d . . .
H46A H 0.5227 0.8903 0.9519 0.135 Uiso 1 1 calc R . .
C47 C 0.5649(7) 0.8629(8) 0.8849(6) 0.111(5) Uani 1 1 d . . .
H47A H 0.6068 0.8620 0.9183 0.133 Uiso 1 1 calc R . .
C48 C 0.5498(5) 0.8473(7) 0.8135(7) 0.100(5) Uani 1 1 d . . .
H48A H 0.5833 0.8359 0.7995 0.120 Uiso 1 1 calc R . .
C49 C 0.0752(6) 1.3632(6) 0.2691(6) 0.088(4) Uani 1 1 d . . .
H49A H 0.0357 1.3591 0.2726 0.105 Uiso 1 1 calc R . .
C50 C 0.1012(7) 1.4304(6) 0.2708(6) 0.107(6) Uani 1 1 d . . .
H50A H 0.0805 1.4713 0.2778 0.128 Uiso 1 1 calc R . .
C51 C 0.1592(7) 1.4375(7) 0.2620(7) 0.117(6) Uani 1 1 d . . .
H51A H 0.1755 1.4831 0.2595 0.141 Uiso 1 1 calc R . .
C52 C 0.1920(6) 1.3759(6) 0.2571(9) 0.129(6) Uani 1 1 d . . .
H52A H 0.2314 1.3781 0.2532 0.155 Uiso 1 1 calc R . .
C53 C 0.1617(5) 1.3094(6) 0.2585(6) 0.082(4) Uani 1 1 d . . .
C54 C 0.1956(5) 1.2409(6) 0.2531(6) 0.080(4) Uani 1 1 d . . .
H54A H 0.2328 1.2420 0.2442 0.096 Uiso 1 1 calc R . .
C55 C 0.2065(5) 1.1159(5) 0.2656(5) 0.058(3) Uani 1 1 d . . .
C56 C 0.2449(5) 1.0892(6) 0.3306(6) 0.084(4) Uani 1 1 d . . .
H56A H 0.2465 1.1127 0.3720 0.101 Uiso 1 1 calc R . .
C57 C 0.2816(6) 1.0284(6) 0.3371(5) 0.086(4) Uani 1 1 d . . .
H57A H 0.3093 1.0129 0.3822 0.103 Uiso 1 1 calc R . .
C58 C 0.2773(4) 0.9913(6) 0.2781(5) 0.061(3) Uani 1 1 d . . .
C59 C 0.2370(5) 1.0140(7) 0.2127(6) 0.083(4) Uani 1 1 d . . .
H59A H 0.2325 0.9870 0.1721 0.099 Uiso 1 1 calc R . .
C60 C 0.2016(5) 1.0781(6) 0.2054(5) 0.078(4) Uani 1 1 d . . .
H60A H 0.1751 1.0946 0.1602 0.093 Uiso 1 1 calc R . .
C61 C 0.3360(6) 0.8941(6) 0.3473(6) 0.082(4) Uani 1 1 d . . .
C62 C 0.2943(6) 0.8503(7) 0.3658(6) 0.096(4) Uani 1 1 d . . .
H62A H 0.2520 0.8444 0.3346 0.115 Uiso 1 1 calc R . .
C63 C 0.3173(5) 0.8173(6) 0.4298(6) 0.076(3) Uani 1 1 d . . .
H63A H 0.2896 0.7902 0.4439 0.091 Uiso 1 1 calc R . .
C64 C 0.3802(5) 0.8222(6) 0.4752(6) 0.070(3) Uani 1 1 d . . .
C65 C 0.4206(6) 0.8633(6) 0.4552(6) 0.089(4) Uani 1 1 d . . .
H65A H 0.4634 0.8669 0.4856 0.107 Uiso 1 1 calc R . .
C66 C 0.3991(6) 0.8993(7) 0.3909(6) 0.092(4) Uani 1 1 d . . .
H66A H 0.4268 0.9267 0.3772 0.110 Uiso 1 1 calc R . .
C67 C 0.3860(5) 0.7194(6) 0.5425(5) 0.075(3) Uani 1 1 d . . .
H67A H 0.3612 0.6976 0.4991 0.090 Uiso 1 1 calc R . .
O1 O 0.3491(4) 1.1890(4) 0.5885(4) 0.094(3) Uani 1 1 d . . .
O2 O 0.1257(3) 0.8517(4) 0.4484(4) 0.081(2) Uani 1 1 d . . .
O3 O 0.3124(4) 0.9308(4) 0.2791(4) 0.100(3) Uani 1 1 d . . .
C68 C 0.4042(5) 0.6791(6) 0.6100(6) 0.073(3) Uani 1 1 d . . .
C69 C 0.3828(6) 0.6074(7) 0.6096(7) 0.107(5) Uani 1 1 d . . .
H69A H 0.3562 0.5854 0.5672 0.129 Uiso 1 1 calc R . .
C70 C 0.4025(7) 0.5706(7) 0.6745(7) 0.126(6) Uani 1 1 d . . .
H70A H 0.3925 0.5221 0.6769 0.152 Uiso 1 1 calc R . .
C71 C 0.4375(6) 0.6096(7) 0.7350(7) 0.102(4) Uani 1 1 d . . .
H71A H 0.4471 0.5886 0.7799 0.122 Uiso 1 1 calc R . .
C72 C 0.4591(6) 0.6795(7) 0.7314(7) 0.100(4) Uani 1 1 d . . .
H72A H 0.4861 0.7028 0.7728 0.120 Uiso 1 1 calc R . .
B1 B 0.8589(3) 0.7866(4) 1.3352(4) 0.133(8) Uani 1 1 d D . .
F11 F 0.9233(3) 0.7876(5) 1.3566(4) 0.157(4) Uani 1 1 d D A .
F12 F 0.8284(5) 0.7928(7) 1.2628(4) 0.131(4) Uani 0.728(7) 1 d PDU A 1
F13 F 0.8516(6) 0.7261(6) 1.3696(8) 0.197(6) Uani 0.728(7) 1 d PDU A 1
F14 F 0.8224(8) 0.8155(14) 1.3679(10) 0.126(9) Uani 0.272(7) 1 d PDU A 1
F12' F 0.8526(7) 0.8554(5) 1.3549(7) 0.169(6) Uani 0.728(7) 1 d PDU A 2
F13' F 0.8398(17) 0.7495(11) 1.2724(8) 0.132(11) Uani 0.272(7) 1 d PDU A 2
F14' F 0.8246(9) 0.7602(19) 1.3717(12) 0.159(11) Uani 0.272(7) 1 d PDU A 2
B2 B 0.5645(3) -0.0649(4) 0.4301(4) 0.139(7) Uani 1 1 d D . .
F21 F 0.5488(4) -0.0368(5) 0.4837(4) 0.159(3) Uani 1 1 d D B .
F22 F 0.5734(13) -0.1310(7) 0.4615(11) 0.174(10) Uani 0.450(12) 1 d PDU B 1
F23 F 0.5186(8) -0.0493(14) 0.3645(6) 0.141(8) Uani 0.450(12) 1 d PDU B 1
F24 F 0.6175(6) -0.0244(11) 0.4421(13) 0.157(10) Uani 0.450(12) 1 d PDU B 1
F22' F 0.5607(11) -0.1381(5) 0.4241(11) 0.167(8) Uani 0.550(12) 1 d PDU B 2
F23' F 0.5360(12) -0.0412(14) 0.3610(7) 0.203(10) Uani 0.550(12) 1 d PDU B 2
F24' F 0.6283(4) -0.0614(13) 0.4461(12) 0.160(8) Uani 0.550(12) 1 d PDU B 2
B3 B 0.7234(3) 0.1524(4) 0.3655(4) 0.120(6) Uani 1 1 d D . .
F31 F 0.6915(7) 0.0972(6) 0.3222(8) 0.160(6) Uani 0.650(8) 1 d PDU C 1
F32 F 0.7008(10) 0.2156(6) 0.3298(10) 0.222(10) Uani 0.650(8) 1 d PDU C 1
F33 F 0.7289(7) 0.1429(11) 0.4347(5) 0.198(7) Uani 0.650(8) 1 d PDU C 1
F34 F 0.7857(4) 0.1505(9) 0.3741(8) 0.169(6) Uani 0.650(8) 1 d PDU C 1
F31' F 0.6821(6) 0.0956(7) 0.3503(11) 0.129(10) Uani 0.350(8) 1 d PDU C 2
F32' F 0.7684(8) 0.1442(13) 0.4326(6) 0.217(14) Uani 0.350(8) 1 d PDU C 2
F33' F 0.7514(6) 0.1543(14) 0.3170(7) 0.190(12) Uani 0.350(8) 1 d PDU C 2
F34' F 0.6898(7) 0.2146(6) 0.3604(12) 0.122(8) Uani 0.350(8) 1 d PDU C 2
B4 B 0.5223(3) 0.6016(4) 0.5349(4) 0.137(8) Uani 1 1 d D . .
F41 F 0.5131(5) 0.6735(4) 0.5235(5) 0.170(4) Uani 1 1 d D D .
F42 F 0.4637(5) 0.5705(11) 0.5121(12) 0.158(9) Uani 0.441(8) 1 d PDU D 1
F43 F 0.5621(11) 0.5837(13) 0.6021(7) 0.170(9) Uani 0.441(8) 1 d PDU D 1
F44 F 0.5566(7) 0.5888(14) 0.4945(8) 0.176(8) Uani 0.441(8) 1 d PDU D 1
F42' F 0.5167(8) 0.5882(9) 0.5980(6) 0.138(6) Uani 0.559(8) 1 d PDU D 2
F43' F 0.5832(5) 0.5775(12) 0.5557(10) 0.199(8) Uani 0.559(8) 1 d PDU D 2
F44' F 0.4953(11) 0.5620(9) 0.4749(7) 0.181(8) Uani 0.559(8) 1 d PDU D 2
N13 N 0.6123(9) 0.1139(12) 0.5834(9) 0.132(7) Uani 0.632(8) 1 d PU E 1
C73 C 0.6552(12) 0.0991(15) 0.5800(13) 0.127(7) Uani 0.632(8) 1 d PU E 1
C74 C 0.7088(12) 0.0784(14) 0.5777(14) 0.147(9) Uani 0.632(8) 1 d PU E 1
H74A H 0.7213 0.1040 0.5438 0.220 Uiso 0.632(8) 1 d PR E 1
H74B H 0.7403 0.0856 0.6253 0.220 Uiso 0.632(8) 1 d PR E 1
H74C H 0.7053 0.0277 0.5664 0.220 Uiso 0.632(8) 1 d PR E 1
N14 N 0.8574(15) -0.0811(11) 0.5737(15) 0.111(9) Uani 0.368(8) 1 d PU E 2
C75 C 0.8199(18) -0.0620(16) 0.520(2) 0.112(9) Uani 0.368(8) 1 d PU E 2
C76 C 0.7810(16) -0.0485(16) 0.4583(17) 0.103(10) Uani 0.368(8) 1 d PU E 2
H76A H 0.7577 -0.0047 0.4564 0.154 Uiso 0.368(8) 1 d PR E 2
H76B H 0.7520 -0.0888 0.4457 0.154 Uiso 0.368(8) 1 d PR E 2
H76C H 0.8018 -0.0454 0.4251 0.154 Uiso 0.368(8) 1 d PR E 2
O4 O 0.8821(13) -0.019(2) 0.8402(17) 0.148(8) Uani 0.230(9) 1 d PDU F 1
C77 C 0.853(2) -0.015(4) 0.893(2) 0.156(13) Uani 0.230(9) 1 d PDU F 1
O4' O 0.8201(14) -0.0220(19) 0.7827(16) 0.149(8) Uani 0.270(9) 1 d PDU F 2
C77' C 0.7681(19) -0.041(3) 0.718(2) 0.140(11) Uani 0.270(9) 1 d PDU F 2

loop_
_atom_site_aniso_label
_atom_site_aniso_U_11
_atom_site_aniso_U_22
_atom_site_aniso_U_33
_atom_site_aniso_U_23
_atom_site_aniso_U_13
_atom_site_aniso_U_12
Ni1 0.0762(8) 0.0758(9) 0.0593(7) 0.0073(7) 0.0157(6) 0.0025(9)
Ni2 0.0639(8) 0.0853(9) 0.0775(9) -0.0078(8) 0.0180(7) 0.0096(9)
N1 0.092(6) 0.069(6) 0.046(4) 0.005(4) 0.021(4) 0.014(5)
N2 0.086(5) 0.060(5) 0.053(4) -0.006(4) 0.036(4) 0.015(5)
N3 0.044(4) 0.089(6) 0.061(4) -0.015(4) 0.028(4) -0.017(5)
N4 0.054(5) 0.136(8) 0.081(5) -0.053(6) 0.027(4) 0.025(6)
N5 0.087(6) 0.087(6) 0.064(5) 0.028(5) 0.009(5) 0.006(6)
N6 0.080(6) 0.065(6) 0.073(6) 0.011(5) 0.017(5) -0.014(5)
N7 0.062(5) 0.061(5) 0.045(4) -0.012(4) 0.003(4) 0.000(5)
N8 0.049(5) 0.086(6) 0.065(5) -0.002(5) 0.016(4) 0.008(5)
N9 0.068(5) 0.080(6) 0.064(5) 0.010(5) 0.030(4) -0.013(5)
N10 0.062(5) 0.075(6) 0.050(4) -0.006(4) 0.028(4) -0.022(5)
N11 0.068(6) 0.057(5) 0.076(5) 0.015(4) 0.019(4) -0.008(5)
N12 0.084(6) 0.077(6) 0.063(5) -0.011(5) 0.035(5) 0.017(5)
C1 0.101(9) 0.132(11) 0.056(6) 0.027(7) 0.024(6) 0.009(9)
C2 0.088(8) 0.104(10) 0.112(9) 0.028(8) 0.042(7) 0.014(8)
C3 0.121(9) 0.089(9) 0.137(9) 0.021(8) 0.084(8) 0.048(8)
C4 0.106(8) 0.105(9) 0.074(7) 0.007(6) 0.037(7) 0.039(8)
C5 0.077(7) 0.067(7) 0.074(7) 0.008(6) 0.028(6) 0.021(6)
C6 0.118(8) 0.035(6) 0.060(6) 0.000(5) 0.038(6) -0.014(6)
C7 0.104(8) 0.066(7) 0.027(5) 0.000(5) 0.013(5) 0.036(7)
C8 0.119(10) 0.065(7) 0.083(8) 0.011(6) 0.005(7) -0.037(8)
C9 0.136(12) 0.071(8) 0.090(9) 0.003(7) -0.011(9) -0.028(8)
C10 0.078(7) 0.061(7) 0.074(7) -0.014(6) 0.000(6) -0.023(7)
C11 0.097(10) 0.094(9) 0.163(12) 0.050(9) 0.002(10) -0.012(9)
C12 0.072(8) 0.072(8) 0.161(12) 0.031(9) -0.024(9) -0.015(8)
C13 0.075(7) 0.100(8) 0.055(6) -0.010(6) 0.002(6) -0.048(7)
C14 0.100(8) 0.058(7) 0.079(7) -0.014(6) 0.038(6) -0.036(7)
C15 0.079(7) 0.074(8) 0.067(6) -0.002(6) 0.037(5) -0.019(7)
C16 0.059(7) 0.062(7) 0.049(6) -0.006(5) 0.009(5) -0.005(6)
C17 0.096(8) 0.074(8) 0.085(8) 0.006(7) 0.016(7) -0.030(7)
C18 0.120(11) 0.095(9) 0.065(7) 0.020(7) 0.011(7) -0.019(9)
C19 0.078(8) 0.060(7) 0.082(7) 0.004(6) 0.014(7) -0.005(7)
C20 0.088(9) 0.091(9) 0.089(8) -0.008(7) 0.024(7) -0.009(8)
C21 0.049(7) 0.235(19) 0.158(12) -0.005(12) 0.053(8) -0.023(11)
C22 0.052(7) 0.24(2) 0.210(17) -0.021(15) 0.059(10) 0.010(12)
C23 0.137(12) 0.186(16) 0.151(13) 0.021(12) 0.066(11) 0.093(13)
C24 0.056(7) 0.129(11) 0.119(9) -0.035(8) 0.032(7) 0.034(8)
C25 0.109(9) 0.103(9) 0.056(6) 0.017(7) 0.016(6) 0.016(8)
C26 0.212(16) 0.126(11) 0.064(8) 0.040(8) 0.013(9) 0.027(13)
C27 0.23(2) 0.199(18) 0.072(10) 0.013(12) -0.028(12) 0.053(17)
C28 0.226(16) 0.092(9) 0.046(7) 0.029(7) -0.012(9) 0.024(11)
C29 0.159(13) 0.069(8) 0.053(7) 0.022(6) 0.001(8) -0.004(9)
C30 0.085(8) 0.073(7) 0.068(7) -0.015(6) 0.015(6) -0.006(7)
C31 0.039(6) 0.064(7) 0.076(7) -0.003(6) 0.007(5) -0.002(6)
C32 0.089(8) 0.055(6) 0.058(6) 0.000(5) 0.008(6) -0.022(6)
C33 0.057(6) 0.067(7) 0.079(7) 0.014(6) 0.011(6) -0.007(6)
C34 0.044(6) 0.064(7) 0.064(7) -0.002(6) -0.012(5) -0.024(6)
C35 0.071(7) 0.075(7) 0.082(7) 0.022(6) 0.025(6) -0.008(7)
C36 0.046(6) 0.079(7) 0.060(6) 0.003(6) 0.015(5) -0.010(6)
C37 0.079(7) 0.061(7) 0.072(7) 0.004(6) 0.003(6) 0.002(7)
C38 0.074(7) 0.058(7) 0.073(6) 0.007(5) 0.019(6) -0.002(6)
C39 0.071(7) 0.073(8) 0.070(6) 0.009(6) 0.011(6) -0.004(7)
C40 0.048(6) 0.080(7) 0.064(6) -0.002(6) 0.016(5) 0.012(6)
C41 0.064(7) 0.075(7) 0.065(7) 0.003(6) -0.008(6) -0.013(7)
C42 0.091(8) 0.053(6) 0.090(8) 0.027(6) 0.030(7) 0.011(7)
C43 0.061(6) 0.085(8) 0.083(7) -0.002(6) 0.036(6) 0.011(6)
C44 0.071(7) 0.054(6) 0.058(6) 0.009(5) 0.006(6) -0.004(6)
C45 0.086(8) 0.137(11) 0.062(7) -0.008(7) 0.017(6) 0.014(9)
C46 0.099(10) 0.141(12) 0.072(8) -0.004(8) 0.004(8) -0.023(10)
C47 0.096(10) 0.134(11) 0.059(8) 0.007(8) -0.018(8) 0.009(10)
C48 0.053(7) 0.134(11) 0.100(9) -0.023(8) 0.013(7) -0.019(8)
C49 0.106(9) 0.073(8) 0.071(7) -0.005(7) 0.020(6) 0.009(8)
C50 0.172(14) 0.039(6) 0.073(7) 0.004(6) 0.009(9) -0.017(8)
C51 0.122(11) 0.077(9) 0.123(11) -0.003(8) 0.014(9) -0.048(9)
C52 0.101(9) 0.042(7) 0.248(15) 0.029(9) 0.073(10) -0.005(8)
C53 0.063(7) 0.071(8) 0.095(8) 0.011(7) 0.012(6) 0.001(7)
C54 0.079(7) 0.079(8) 0.106(8) 0.010(6) 0.061(6) 0.013(7)
C55 0.059(6) 0.050(6) 0.071(6) 0.013(5) 0.033(5) 0.012(5)
C56 0.079(8) 0.096(9) 0.070(7) 0.000(6) 0.019(6) 0.030(7)
C57 0.110(9) 0.079(8) 0.061(6) -0.005(6) 0.024(6) 0.027(8)
C58 0.067(6) 0.072(7) 0.046(5) 0.002(5) 0.025(5) 0.026(6)
C59 0.088(7) 0.092(9) 0.080(7) -0.009(6) 0.044(6) -0.003(7)
C60 0.076(7) 0.085(8) 0.067(7) -0.009(6) 0.023(6) -0.002(7)
C61 0.112(8) 0.076(8) 0.072(7) 0.013(6) 0.052(6) 0.039(7)
C62 0.099(9) 0.124(10) 0.055(7) 0.003(7) 0.018(7) 0.016(9)
C63 0.075(7) 0.077(7) 0.086(7) -0.009(6) 0.042(6) 0.000(7)
C64 0.071(6) 0.064(7) 0.092(7) -0.019(6) 0.050(6) -0.021(6)
C65 0.111(9) 0.069(7) 0.066(7) 0.004(6) 0.010(7) 0.013(8)
C66 0.101(9) 0.093(9) 0.079(8) -0.003(7) 0.033(7) -0.010(8)
C67 0.070(7) 0.095(8) 0.059(6) 0.001(6) 0.023(5) -0.001(7)
O1 0.093(6) 0.056(5) 0.092(5) -0.007(4) -0.008(5) -0.002(5)
O2 0.068(5) 0.067(5) 0.077(5) 0.022(4) -0.006(4) -0.011(4)
O3 0.138(7) 0.100(6) 0.070(5) 0.006(4) 0.049(5) 0.036(6)
C68 0.069(7) 0.069(7) 0.080(7) 0.004(6) 0.027(6) -0.002(7)
C69 0.111(10) 0.115(11) 0.080(8) 0.017(8) 0.019(8) 0.014(10)
C70 0.190(15) 0.065(8) 0.119(11) -0.004(8) 0.055(11) 0.041(10)
C71 0.119(9) 0.111(10) 0.097(8) 0.027(7) 0.066(7) 0.045(9)
C72 0.105(9) 0.090(9) 0.093(9) 0.025(7) 0.024(7) -0.005(8)
B1 0.103(13) 0.151(18) 0.146(16) 0.022(14) 0.048(12) -0.018(14)
F11 0.139(7) 0.210(9) 0.103(5) -0.037(6) 0.024(5) -0.015(7)
F12 0.100(7) 0.161(10) 0.111(7) -0.046(7) 0.020(6) -0.029(8)
F13 0.177(10) 0.160(12) 0.316(15) 0.012(11) 0.164(10) 0.036(10)
F14 0.168(16) 0.104(18) 0.156(15) 0.030(15) 0.117(13) 0.035(16)
F12' 0.207(13) 0.117(9) 0.152(10) -0.028(8) 0.034(9) 0.036(10)
F13' 0.117(19) 0.122(19) 0.119(16) -0.112(14) 0.002(15) -0.011(17)
F14' 0.167(18) 0.14(2) 0.231(19) -0.002(19) 0.149(15) 0.030(19)
B2 0.142(11) 0.106(14) 0.245(17) -0.019(13) 0.160(12) -0.004(12)
F21 0.227(8) 0.139(7) 0.158(6) -0.007(5) 0.125(6) -0.006(7)
F22 0.211(17) 0.152(16) 0.187(18) -0.027(14) 0.107(15) 0.004(16)
F23 0.113(12) 0.235(18) 0.089(10) -0.025(12) 0.054(9) 0.025(14)
F24 0.138(15) 0.157(19) 0.174(15) 0.002(14) 0.057(13) -0.014(14)
F22' 0.224(16) 0.098(10) 0.204(17) -0.061(10) 0.109(14) -0.005(11)
F23' 0.178(17) 0.232(18) 0.169(16) 0.020(15) 0.034(14) -0.047(16)
F24' 0.105(11) 0.184(19) 0.206(15) -0.023(14) 0.077(11) -0.001(12)
B3 0.133(13) 0.097(12) 0.154(14) -0.026(11) 0.081(12) -0.059(12)
F31 0.167(11) 0.096(9) 0.232(13) -0.071(8) 0.093(10) -0.021(9)
F32 0.203(16) 0.182(14) 0.222(17) 0.016(13) 0.017(14) -0.043(13)
F33 0.142(12) 0.244(16) 0.213(13) 0.014(13) 0.075(11) -0.041(12)
F34 0.111(9) 0.200(12) 0.208(13) -0.076(11) 0.074(9) -0.037(10)
F31' 0.120(15) 0.084(15) 0.22(2) -0.040(14) 0.103(15) -0.032(13)
F32' 0.15(2) 0.21(2) 0.23(2) -0.01(2) 0.017(19) -0.04(2)
F33' 0.119(18) 0.24(2) 0.21(2) -0.05(2) 0.064(17) -0.01(2)
F34' 0.082(11) 0.079(13) 0.25(2) -0.037(13) 0.110(12) -0.018(11)
B4 0.154(18) 0.074(12) 0.182(19) 0.021(13) 0.062(16) -0.003(13)
F41 0.217(9) 0.161(8) 0.130(7) 0.007(6) 0.064(6) -0.008(8)
F42 0.131(15) 0.168(17) 0.178(17) -0.004(15) 0.064(13) -0.003(14)
F43 0.202(18) 0.177(16) 0.134(14) 0.038(13) 0.068(13) -0.009(16)
F44 0.199(15) 0.229(18) 0.149(13) -0.009(14) 0.122(11) 0.034(15)
F42' 0.206(15) 0.109(10) 0.135(10) 0.030(8) 0.107(10) 0.011(12)
F43' 0.207(15) 0.256(17) 0.153(14) -0.013(14) 0.091(12) 0.008(15)
F44' 0.204(17) 0.178(14) 0.136(12) -0.025(11) 0.038(12) 0.057(14)
N13 0.119(12) 0.173(13) 0.102(10) 0.006(10) 0.039(10) 0.025(12)
C73 0.100(12) 0.153(12) 0.118(11) 0.025(10) 0.031(11) 0.028(12)
C74 0.112(14) 0.155(15) 0.162(15) 0.024(13) 0.039(13) 0.016(14)
N14 0.142(16) 0.017(10) 0.117(15) 0.008(11) -0.014(14) 0.037(12)
C75 0.124(15) 0.039(11) 0.123(14) -0.001(12) -0.009(13) 0.025(12)
C76 0.109(18) 0.055(14) 0.103(17) -0.002(14) -0.005(15) 0.020(15)
O4 0.123(14) 0.126(13) 0.227(14) 0.078(13) 0.103(12) 0.014(13)
C77 0.123(19) 0.13(2) 0.24(2) 0.08(2) 0.092(18) 0.008(19)
O4' 0.132(14) 0.118(13) 0.238(15) 0.056(13) 0.115(12) 0.029(13)
C77' 0.115(18) 0.116(18) 0.24(2) 0.045(19) 0.122(16) 0.043(18)

loop_
_atom_type_symbol
_atom_type_description
_atom_type_scat_dispersion_real
_atom_type_scat_dispersion_imag
_atom_type_scat_source
C C 0.0033 0.0016 'International Tables Vol C Tables 4.2.6.8 and 6.1.1.4'
H H 0.0000 0.0000 'International Tables Vol C Tables 4.2.6.8 and 6.1.1.4'
B B 0.0013 0.0007 'International Tables Vol C Tables 4.2.6.8 and 6.1.1.4'
N N 0.0061 0.0033 'International Tables Vol C Tables 4.2.6.8 and 6.1.1.4'
O O 0.0106 0.0060 'International Tables Vol C Tables 4.2.6.8 and 6.1.1.4'
F F 0.0171 0.0103 'International Tables Vol C Tables 4.2.6.8 and 6.1.1.4'
Ni Ni 0.3393 1.1124 'International Tables Vol C Tables 4.2.6.8 and 6.1.1.4'

loop_
_geom_angle_atom_site_label_1
_geom_angle_atom_site_label_2
_geom_angle_atom_site_label_3
_geom_angle
_geom_angle_site_symmetry_1
_geom_angle_site_symmetry_3
_geom_angle_publ_flag
N1 Ni1 N2 77.7(3) . . ?
N1 Ni1 N10 175.6(3) . . ?
N2 Ni1 N10 98.1(3) . . ?
N1 Ni1 N9 101.9(3) . . ?
N2 Ni1 N9 88.1(3) . . ?
N10 Ni1 N9 76.8(3) . . ?
N1 Ni1 N5 94.0(3) . . ?
N2 Ni1 N5 171.6(4) . . ?
N10 Ni1 N5 90.3(3) . . ?
N9 Ni1 N5 94.7(3) . . ?
N1 Ni1 N6 89.6(3) . . ?
N2 Ni1 N6 102.2(3) . . ?
N10 Ni1 N6 92.3(3) . . ?
N9 Ni1 N6 166.1(4) . . ?
N5 Ni1 N6 76.5(3) . . ?
N8 Ni2 N12 92.1(3) . . ?
N8 Ni2 N4 95.3(3) . . ?
N12 Ni2 N4 94.5(4) . . ?
N8 Ni2 N11 164.4(3) . . ?
N12 Ni2 N11 77.1(3) . . ?
N4 Ni2 N11 96.8(3) . . ?
N8 Ni2 N7 78.0(3) . . ?
N12 Ni2 N7 90.0(3) . . ?
N4 Ni2 N7 172.0(3) . . ?
N11 Ni2 N7 90.7(3) . . ?
N8 Ni2 N3 90.3(3) . . ?
N12 Ni2 N3 172.3(3) . . ?
N4 Ni2 N3 78.1(4) . . ?
N11 Ni2 N3 101.8(3) . . ?
N7 Ni2 N3 97.6(3) . . ?
C5 N1 C1 115.5(10) . . ?
C5 N1 Ni1 116.7(7) . . ?
C1 N1 Ni1 127.6(8) . . ?
C6 N2 C7 114.6(8) . . ?
C6 N2 Ni1 113.8(6) . . ?
C7 N2 Ni1 131.6(7) . . ?
C19 N3 C16 118.0(9) . . ?
C19 N3 Ni2 114.1(7) . . ?
C16 N3 Ni2 127.5(6) . . ?
C24 N4 C20 117.5(10) . . ?
C24 N4 Ni2 129.6(9) . . ?
C20 N4 Ni2 112.8(8) . . ?
C25 N5 C29 119.8(9) . . ?
C25 N5 Ni1 125.2(8) . . ?
C29 N5 Ni1 114.9(7) . . ?
C30 N6 C31 117.3(9) . . ?
C30 N6 Ni1 110.4(7) . . ?
C31 N6 Ni1 131.9(6) . . ?
C43 N7 C40 119.5(9) . . ?
C43 N7 Ni2 112.0(7) . . ?
C40 N7 Ni2 127.6(6) . . ?
C48 N8 C44 115.2(9) . . ?
C48 N8 Ni2 130.6(8) . . ?
C44 N8 Ni2 114.3(6) . . ?
C53 N9 C49 116.5(10) . . ?
C53 N9 Ni1 117.0(8) . . ?
C49 N9 Ni1 126.4(7) . . ?
C54 N10 C55 115.7(8) . . ?
C54 N10 Ni1 113.6(7) . . ?
C55 N10 Ni1 130.7(6) . . ?
C67 N11 C64 115.0(8) . . ?
C67 N11 Ni2 112.9(7) . . ?
C64 N11 Ni2 131.6(6) . . ?
C68 N12 C72 120.6(10) . . ?
C68 N12 Ni2 113.4(7) . . ?
C72 N12 Ni2 125.8(8) . . ?
C2 C1 N1 121.2(11) . . ?
C3 C2 C1 123.5(12) . . ?
C2 C3 C4 116.1(12) . . ?
C5 C4 C3 116.8(11) . . ?
N1 C5 C4 126.6(10) . . ?
N1 C5 C6 113.5(10) . . ?
C4 C5 C6 119.6(10) . . ?
N2 C6 C5 118.3(9) . . ?
C12 C7 C8 118.3(10) . . ?
C12 C7 N2 120.2(10) . . ?
C8 C7 N2 120.9(8) . . ?
C9 C8 C7 120.0(10) . . ?
C10 C9 C8 121.4(12) . . ?
C9 C10 O1 118.7(10) . . ?
C9 C10 C11 120.2(11) . . ?
O1 C10 C11 120.2(10) . . ?
C12 C11 C10 118.6(12) . . ?
C7 C12 C11 120.7(12) . . ?
C14 C13 O1 120.3(11) . . ?
C14 C13 C18 119.6(12) . . ?
O1 C13 C18 120.0(10) . . ?
C13 C14 C15 120.5(11) . . ?
C16 C15 C14 119.9(10) . . ?
C15 C16 C17 118.9(10) . . ?
C15 C16 N3 118.4(9) . . ?
C17 C16 N3 122.6(10) . . ?
C18 C17 C16 121.8(12) . . ?
C17 C18 C13 119.1(11) . . ?
N3 C19 C20 121.2(11) . . ?
C21 C20 N4 120.5(13) . . ?
C21 C20 C19 125.9(14) . . ?
N4 C20 C19 113.5(11) . . ?
C20 C21 C22 118.9(16) . . ?
C23 C22 C21 116.4(14) . . ?
C24 C23 C22 122.4(17) . . ?
C23 C24 N4 124.0(15) . . ?
N5 C25 C26 122.7(12) . . ?
C25 C26 C27 115.3(13) . . ?
C28 C27 C26 120.6(14) . . ?
C29 C28 C27 119.9(13) . . ?
N5 C29 C28 121.6(10) . . ?
N5 C29 C30 115.0(10) . . ?
C28 C29 C30 123.3(11) . . ?
N6 C30 C29 123.1(10) . . ?
C36 C31 C32 121.3(10) . . ?
C36 C31 N6 120.8(10) . . ?
C32 C31 N6 117.7(9) . . ?
C31 C32 C33 119.0(11) . . ?
C32 C33 C34 119.7(11) . . ?
C35 C34 O2 120.3(10) . . ?
C35 C34 C33 120.5(10) . . ?
O2 C34 C33 119.1(10) . . ?
C34 C35 C36 120.6(11) . . ?
C31 C36 C35 118.6(10) . . ?
C38 C37 C42 121.2(9) . . ?
C38 C37 O2 117.9(10) . . ?
C42 C37 O2 120.8(9) . . ?
C37 C38 C39 121.3(10) . . ?
C38 C39 C40 119.2(9) . . ?
C41 C40 N7 120.1(10) . . ?
C41 C40 C39 118.3(9) . . ?
N7 C40 C39 121.5(9) . . ?
C40 C41 C42 121.3(10) . . ?
C41 C42 C37 118.6(9) . . ?
N7 C43 C44 122.4(10) . . ?
C45 C44 N8 123.9(10) . . ?
C45 C44 C43 123.6(11) . . ?
N8 C44 C43 112.4(9) . . ?
C46 C45 C44 118.1(13) . . ?
C45 C46 C47 121.4(13) . . ?
C46 C47 C48 116.4(12) . . ?
N8 C48 C47 125.0(13) . . ?
C50 C49 N9 120.9(13) . . ?
C49 C50 C51 119.9(13) . . ?
C52 C51 C50 119.3(13) . . ?
C51 C52 C53 115.8(13) . . ?
N9 C53 C52 127.3(12) . . ?
N9 C53 C54 115.1(11) . . ?
C52 C53 C54 117.6(11) . . ?
N10 C54 C53 116.8(10) . . ?
C56 C55 C60 118.3(10) . . ?
C56 C55 N10 119.9(9) . . ?
C60 C55 N10 121.7(9) . . ?
C55 C56 C57 122.0(11) . . ?
C58 C57 C56 119.9(10) . . ?
C57 C58 C59 119.9(10) . . ?
C57 C58 O3 124.0(8) . . ?
C59 C58 O3 116.1(9) . . ?
C58 C59 C60 120.5(10) . . ?
C55 C60 C59 119.4(10) . . ?
C66 C61 C62 121.3(11) . . ?
C66 C61 O3 119.6(11) . . ?
C62 C61 O3 119.0(10) . . ?
C63 C62 C61 117.9(11) . . ?
C62 C63 C64 122.2(12) . . ?
C65 C64 C63 119.0(11) . . ?
C65 C64 N11 119.3(9) . . ?
C63 C64 N11 121.7(10) . . ?
C64 C65 C66 121.0(12) . . ?
C61 C66 C65 118.6(13) . . ?
N11 C67 C68 119.2(9) . . ?
C13 O1 C10 116.8(8) . . ?
C34 O2 C37 119.0(8) . . ?
C58 O3 C61 113.5(8) . . ?
N12 C68 C69 122.9(10) . . ?
N12 C68 C67 117.1(10) . . ?
C69 C68 C67 120.0(10) . . ?
C70 C69 C68 118.1(12) . . ?
C71 C70 C69 116.5(13) . . ?
C70 C71 C72 122.2(12) . . ?
N12 C72 C71 119.3(11) . . ?
F14' B1 F14 44.4(17) . . ?
F14' B1 F13' 106(2) . . ?
F14 B1 F13' 128.2(19) . . ?
F14' B1 F11 127.5(11) . . ?
F14 B1 F11 128.8(10) . . ?
F13' B1 F11 102.9(17) . . ?
F14' B1 F12' 91.6(18) . . ?
F14 B1 F12' 48.1(12) . . ?
F13' B1 F12' 135.7(13) . . ?
F11 B1 F12' 96.8(9) . . ?
F14' B1 F12 116.9(12) . . ?
F14 B1 F12 109.6(11) . . ?
F13' B1 F12 36.1(11) . . ?
F11 B1 F12 112.5(8) . . ?
F12' B1 F12 99.7(9) . . ?
F14' B1 F13 38.3(14) . . ?
F14 B1 F13 81.6(14) . . ?
F13' B1 F13 90.2(14) . . ?
F11 B1 F13 100.3(9) . . ?
F12' B1 F13 124.8(11) . . ?
F12 B1 F13 120.4(10) . . ?
B1 F13 F14 49.0(7) . . ?
B1 F14 F13 49.3(8) . . ?
F22 B2 F24 116.8(15) . . ?
F22 B2 F22' 30.2(13) . . ?
F24 B2 F22' 125.9(15) . . ?
F22 B2 F24' 88.8(16) . . ?
F24 B2 F24' 30.7(13) . . ?
F22' B2 F24' 95.4(15) . . ?
F22 B2 F23 124.4(15) . . ?
F24 B2 F23 110.5(15) . . ?
F22' B2 F23 97.2(14) . . ?
F24' B2 F23 124.5(14) . . ?
F22 B2 F23' 133.9(15) . . ?
F24 B2 F23' 92.6(15) . . ?
F22' B2 F23' 103.9(15) . . ?
F24' B2 F23' 105.7(16) . . ?
F23 B2 F23' 19.1(17) . . ?
F22 B2 F21 90.6(12) . . ?
F24 B2 F21 97.7(13) . . ?
F22' B2 F21 114.9(12) . . ?
F24' B2 F21 112.0(12) . . ?
F23 B2 F21 110.6(10) . . ?
F23' B2 F21 121.4(14) . . ?
F32' B3 F31 124.7(13) . . ?
F32' B3 F33' 109.9(10) . . ?
F31 B3 F33' 80.7(13) . . ?
F32' B3 F34 61.4(11) . . ?
F31 B3 F34 109.5(11) . . ?
F33' B3 F34 48.5(9) . . ?
F32' B3 F31' 109.1(11) . . ?
F31 B3 F31' 29.0(13) . . ?
F33' B3 F31' 109.4(11) . . ?
F34 B3 F31' 127.0(11) . . ?
F32' B3 F34' 110.7(12) . . ?
F31 B3 F34' 116.3(10) . . ?
F33' B3 F34' 109.2(12) . . ?
F34 B3 F34' 123.9(11) . . ?
F31' B3 F34' 108.5(9) . . ?
F32' B3 F32 127.5(14) . . ?
F31 B3 F32 107.8(10) . . ?
F33' B3 F32 77.4(14) . . ?
F34 B3 F32 104.5(13) . . ?
F31' B3 F32 117.1(11) . . ?
F34' B3 F32 32.1(14) . . ?
F32' B3 F33 39.4(11) . . ?
F31 B3 F33 112.1(12) . . ?
F33' B3 F33 149.0(10) . . ?
F34 B3 F33 100.8(10) . . ?
F31' B3 F33 85.0(12) . . ?
F34' B3 F33 90.7(13) . . ?
F32 B3 F33 121.2(14) . . ?
F44' B4 F43 132.0(14) . . ?
F44' B4 F44 61.9(13) . . ?
F43 B4 F44 104.2(14) . . ?
F44' B4 F41 113.3(9) . . ?
F43 B4 F41 114.3(12) . . ?
F44 B4 F41 99.0(13) . . ?
F44' B4 F42' 125.0(14) . . ?
F43 B4 F42' 43.8(12) . . ?
F44 B4 F42' 145.6(13) . . ?
F41 B4 F42' 106.0(10) . . ?
F44' B4 F42 54.3(12) . . ?
F43 B4 F42 115.3(16) . . ?
F44 B4 F42 116.2(14) . . ?
F41 B4 F42 106.9(11) . . ?
F42' B4 F42 78.8(13) . . ?
F44' B4 F43' 98.9(14) . . ?
F43 B4 F43' 53.2(12) . . ?
F44 B4 F43' 51.0(10) . . ?
F41 B4 F43' 116.6(13) . . ?
F42' B4 F43' 96.0(12) . . ?
F42 B4 F43' 135.8(14) . . ?
N13 C73 C74 178(3) . . ?
N14 C75 C76 172(4) . . ?

loop_
_geom_bond_atom_site_label_1
_geom_bond_atom_site_label_2
_geom_bond_distance
_geom_bond_site_symmetry_2
_geom_bond_publ_flag
Ni1 N1 2.096(9) . ?
Ni1 N2 2.111(7) . ?
Ni1 N10 2.135(8) . ?
Ni1 N9 2.136(8) . ?
Ni1 N5 2.137(8) . ?
Ni1 N6 2.173(8) . ?
Ni2 N8 2.127(8) . ?
Ni2 N12 2.151(9) . ?
Ni2 N4 2.153(9) . ?
Ni2 N11 2.161(8) . ?
Ni2 N7 2.184(9) . ?
Ni2 N3 2.189(8) . ?
N1 C5 1.280(13) . ?
N1 C1 1.372(13) . ?
N2 C6 1.269(13) . ?
N2 C7 1.433(11) . ?
N3 C19 1.252(13) . ?
N3 C16 1.444(12) . ?
N4 C24 1.314(14) . ?
N4 C20 1.435(16) . ?
N5 C25 1.332(14) . ?
N5 C29 1.334(14) . ?
N6 C30 1.309(11) . ?
N6 C31 1.456(12) . ?
N7 C43 1.221(12) . ?
N7 C40 1.415(11) . ?
N8 C48 1.325(12) . ?
N8 C44 1.372(13) . ?
N9 C53 1.275(14) . ?
N9 C49 1.411(13) . ?
N10 C54 1.331(13) . ?
N10 C55 1.416(12) . ?
N11 C67 1.283(13) . ?
N11 C64 1.451(13) . ?
N12 C68 1.308(12) . ?
N12 C72 1.318(13) . ?
C1 C2 1.364(17) . ?
C2 C3 1.286(16) . ?
C3 C4 1.450(16) . ?
C4 C5 1.354(16) . ?
C5 C6 1.526(14) . ?
C7 C12 1.353(14) . ?
C7 C8 1.410(15) . ?
C8 C9 1.378(15) . ?
C9 C10 1.300(14) . ?
C10 O1 1.374(11) . ?
C10 C11 1.415(16) . ?
C11 C12 1.398(16) . ?
C13 C14 1.335(14) . ?
C13 O1 1.364(13) . ?
C13 C18 1.396(17) . ?
C14 C15 1.421(14) . ?
C15 C16 1.344(14) . ?
C16 C17 1.376(14) . ?
C17 C18 1.363(16) . ?
C19 C20 1.501(16) . ?
C20 C21 1.327(18) . ?
C21 C22 1.45(2) . ?
C22 C23 1.38(2) . ?
C23 C24 1.279(18) . ?
C25 C26 1.371(16) . ?
C26 C27 1.43(2) . ?
C27 C28 1.34(2) . ?
C28 C29 1.339(15) . ?
C29 C30 1.387(14) . ?
C31 C36 1.377(14) . ?
C31 C32 1.381(14) . ?
C32 C33 1.401(13) . ?
C33 C34 1.413(15) . ?
C34 C35 1.327(14) . ?
C34 O2 1.370(11) . ?
C35 C36 1.437(14) . ?
C37 C38 1.338(13) . ?
C37 C42 1.398(15) . ?
C37 O2 1.412(11) . ?
C38 C39 1.356(12) . ?
C39 C40 1.437(14) . ?
C40 C41 1.371(14) . ?
C41 C42 1.370(13) . ?
C43 C44 1.518(13) . ?
C44 C45 1.351(14) . ?
C45 C46 1.348(15) . ?
C46 C47 1.374(19) . ?
C47 C48 1.377(16) . ?
C49 C50 1.370(15) . ?
C50 C51 1.402(19) . ?
C51 C52 1.384(19) . ?
C52 C53 1.412(16) . ?
C53 C54 1.507(16) . ?
C55 C56 1.359(13) . ?
C55 C60 1.368(14) . ?
C56 C57 1.374(14) . ?
C57 C58 1.344(13) . ?
C58 C59 1.350(12) . ?
C58 O3 1.369(11) . ?
C59 C60 1.406(14) . ?
C61 C66 1.364(15) . ?
C61 C62 1.402(17) . ?
C61 O3 1.440(12) . ?
C62 C63 1.338(15) . ?
C63 C64 1.371(14) . ?
C64 C65 1.369(16) . ?
C65 C66 1.368(14) . ?
C67 C68 1.465(15) . ?
C68 C69 1.409(16) . ?
C69 C70 1.386(17) . ?
C70 C71 1.377(16) . ?
C71 C72 1.393(17) . ?
B1 F14' 1.354(11) . ?
B1 F14 1.354(10) . ?
B1 F13' 1.356(10) . ?
B1 F11 1.356(8) . ?
B1 F12' 1.357(9) . ?
B1 F12 1.359(8) . ?
B1 F13 1.360(9) . ?
F13 F14 1.77(3) . ?
B2 F22 1.355(10) . ?
B2 F24 1.358(10) . ?
B2 F22' 1.358(9) . ?
B2 F24' 1.359(9) . ?
B2 F23 1.362(9) . ?
B2 F23' 1.362(10) . ?
B2 F21 1.366(8) . ?
B3 F32' 1.354(9) . ?
B3 F31 1.356(9) . ?
B3 F33' 1.357(9) . ?
B3 F34 1.360(9) . ?
B3 F31' 1.360(9) . ?
B3 F34' 1.362(9) . ?
B3 F32 1.364(9) . ?
B3 F33 1.366(9) . ?
B4 F44' 1.344(9) . ?
B4 F43 1.348(10) . ?
B4 F44 1.348(10) . ?
B4 F41 1.350(8) . ?
B4 F42' 1.351(9) . ?
B4 F42 1.357(9) . ?
B4 F43' 1.357(9) . ?
N13 C73 1.04(3) . ?
C73 C74 1.30(3) . ?
N14 C75 1.14(4) . ?
C75 C76 1.25(4) . ?
O4 C77 1.44(2) . ?
O4' C77' 1.43(2) . ?
